data_4336449
loop_
_publ_author_name
'Hakikulla H. Shah'
'Rayya A. Al-Balushi'
'Mohammed K. Al-Suti'
'Muhammad S. Khan'
'Christopher H. Woodall'
'Anna L. Sudlow'
'Paul R. Raithby'
'Gabriele Kociok-K\"ohn'
'Kieran C. Molloy'
'Frank Marken'

_publ_section_title
;
 New Multi-Ferrocenyl- and Multi-Ferricenyl- Materials via
 Coordination-Driven Self-Assembly and via Charge-Driven
 Electro-Crystallization
;
_journal_name_full 'Inorganic Chemistry'
_journal_page_first 12012
_journal_page_last 12022
_journal_paper_doi 10.1021/ic401803p
_journal_volume 52
_journal_year 2013
_chemical_formula_moiety 'C68 H52 Br2 Cu2 Fe4 N4, 0.15(C2 H4 Cl4)'
_chemical_formula_sum 'C68.3 H52.6 Br2 Cl0.6 Cu2 Fe4 N4'
_chemical_formula_weight 1460.91
_chemical_name_systematic
; 
 ? 
;
_space_group_IT_number 2
_symmetry_cell_setting triclinic
_symmetry_space_group_name_Hall '-P 1'
_symmetry_space_group_name_H-M 'P -1'
_atom_sites_solution_hydrogens geom
_atom_sites_solution_primary direct
_atom_sites_solution_secondary difmap
_audit_creation_method SHELXL-97
_cell_angle_alpha 105.1580(10)
_cell_angle_beta 92.7480(10)
_cell_angle_gamma 94.4840(10)
_cell_formula_units_Z 2
_cell_length_a 9.8408(2)
_cell_length_b 13.3736(3)
_cell_length_c 23.7742(5)
_cell_measurement_reflns_used 46009
_cell_measurement_temperature 150(2)
_cell_measurement_theta_max 25.028
_cell_measurement_theta_min 2.910
_cell_volume 3003.14(11)
_computing_cell_refinement 'HKL Scalepack (Otwinowski & Minor, 1997)'
_computing_data_collection 'Collect (Nonius BV, 1997-2000)'
_computing_data_reduction
;
 DENZO-SCALEPACK Z. Otwinowski and W. Minor, " 
 Processing of x-ray Diffraction Data Collected in Oscillation Mode ", 
 Methods in Enzymology, Volume 276: Macromolecular Crystallography, 
 part A, p.307-326, 1997,C.W. Carter, Jr. & R. M. Sweet, Eds., Academic Press.
;
_computing_molecular_graphics 'ORTEP3 for Windows - Farrugia, L. J. J. Appl. Crystallogr. 1997, 30, 565'
_computing_publication_material
;
 'WinGX publication routines, Farrugia, 
 L. J., J. Appl. Crystallogr., 1999, 32, 837-838
;
_computing_structure_refinement
;
 Sheldrick GM (2008) Acta Crystallogr A64:112--122 and 
 C. B. H\"ubschle, G. M. Sheldrick and B. Dittrich
 ShelXle: a Qt graphical user interface for SHELXL
 J. Appl. Cryst., 44, (2011) 1281-1284.
;
_computing_structure_solution
; 
 SIR97- Altomare A., Burla M.C., Camalli M., Cascarano G.L., Giacovazzo C. , 
 Guagliardi A., Moliterni A.G.G., Polidori G.,Spagna R. 
 (1999) J. Appl. Cryst. 32, 115-119
;
_diffrn_ambient_temperature 150(2)
_diffrn_measured_fraction_theta_full 0.969
_diffrn_measured_fraction_theta_max 0.969
_diffrn_measurement_device_type 'Nonius Kappa CCD'
_diffrn_measurement_method '284 2.0 degree images with \f and \w scans'
_diffrn_radiation_monochromator graphite
_diffrn_radiation_source 'fine-focus sealed tube'
_diffrn_radiation_type MoK\a
_diffrn_radiation_wavelength 0.71073
_diffrn_reflns_av_R_equivalents 0.0630
_diffrn_reflns_av_sigmaI/netI 0.0482
_diffrn_reflns_limit_h_max 11
_diffrn_reflns_limit_h_min -11
_diffrn_reflns_limit_k_max 15
_diffrn_reflns_limit_k_min -15
_diffrn_reflns_limit_l_max 28
_diffrn_reflns_limit_l_min -28
_diffrn_reflns_number 40103
_diffrn_reflns_theta_full 25.00
_diffrn_reflns_theta_max 25.00
_diffrn_reflns_theta_min 2.93
_diffrn_standards_decay_% 0
_diffrn_standards_number 0
_exptl_absorpt_coefficient_mu 3.038
_exptl_absorpt_correction_T_max 0.8629
_exptl_absorpt_correction_T_min 0.4626
_exptl_absorpt_correction_type multi-scan
_exptl_absorpt_process_details
;
multi-scan from symmetry-related measurements 
Sortav (Blessing 1995)
;
_exptl_crystal_colour orange
_exptl_crystal_density_diffrn 1.616
_exptl_crystal_description plate
_exptl_crystal_F_000 1465
_exptl_crystal_size_max 0.30
_exptl_crystal_size_mid 0.20
_exptl_crystal_size_min 0.05
_refine_diff_density_max 5.000
_refine_diff_density_min -1.936
_refine_diff_density_rms 0.274
_refine_ls_extinction_coef 0.0058(9)
_refine_ls_extinction_expression Fc^*^=kFc[1+0.001xFc^2^\l^3^/sin(2\q)]^-1/4^
_refine_ls_extinction_method SHELXL
_refine_ls_goodness_of_fit_ref 1.021
_refine_ls_hydrogen_treatment constr
_refine_ls_matrix_type full
_refine_ls_number_parameters 750
_refine_ls_number_reflns 10242
_refine_ls_number_restraints 8
_refine_ls_restrained_S_all 1.021
_refine_ls_R_factor_all 0.1129
_refine_ls_R_factor_gt 0.0953
_refine_ls_shift/su_max 0.000
_refine_ls_shift/su_mean 0.000
_refine_ls_structure_factor_coef Fsqd
_refine_ls_weighting_details 'calc w=1/[\s^2^(Fo^2^)+(0.1779P)^2^+47.6729P] where P=(Fo^2^+2Fc^2^)/3'
_refine_ls_weighting_scheme calc
_refine_ls_wR_factor_gt 0.2737
_refine_ls_wR_factor_ref 0.2938
_reflns_number_gt 8417
_reflns_number_total 10242
_reflns_threshold_expression >2sigma(I)
_cod_data_source_file ic401803p_si_001_3.cif
_cod_data_source_block k12kcm46
_cod_original_cell_volume 3003.13(11)
_cod_original_formula_sum 'C68.30 H52.60 Br2 Cl0.60 Cu2 Fe4 N4'
_cod_database_code 4336449

loop_
_symmetry_equiv_pos_as_xyz
'x, y, z'
'-x, -y, -z'

loop_
_atom_site_label
_atom_site_type_symbol
_atom_site_fract_x
_atom_site_fract_y
_atom_site_fract_z
_atom_site_U_iso_or_equiv
_atom_site_adp_type
_atom_site_occupancy
_atom_site_symmetry_multiplicity
_atom_site_calc_flag
_atom_site_refinement_flags
_atom_site_disorder_assembly
_atom_site_disorder_group
Cu1 Cu 0.17291(16) 0.19835(12) -0.30507(7) 0.0454(4) Uani 1 1 d . . .
Cu2 Cu 0.33401(15) 0.26342(11) -0.20923(6) 0.0394(4) Uani 1 1 d . . .
Fe1 Fe 0.3087(2) 0.53397(15) -0.64103(8) 0.0491(5) Uani 1 1 d . . .
Fe2 Fe -0.70216(19) -0.29135(15) -0.33668(9) 0.0499(5) Uani 1 1 d . . .
Fe3 Fe 1.22976(18) 0.68811(14) -0.02881(8) 0.0431(5) Uani 1 1 d . . .
Fe4 Fe 0.13406(17) 0.03402(13) 0.16115(7) 0.0388(4) Uani 1 1 d . . .
Br1 Br 0.12778(8) 0.36807(6) -0.22499(4) 0.0180(3) Uani 1 1 d . . .
Br2 Br 0.38099(8) 0.09620(6) -0.28928(3) 0.0173(3) Uani 1 1 d . . .
N1 N 0.1834(12) 0.2388(9) -0.3830(5) 0.050(3) Uani 1 1 d . . .
N2 N -0.0003(11) 0.0956(9) -0.3213(5) 0.046(2) Uani 1 1 d . . .
N3 N 0.5058(10) 0.3672(8) -0.1890(4) 0.041(2) Uani 1 1 d . . .
N4 N 0.3049(10) 0.2212(8) -0.1323(4) 0.040(2) Uani 1 1 d . . .
C1 C 0.331(2) 0.6631(13) -0.5709(8) 0.084(6) Uani 1 1 d . . .
H1 H 0.2637 0.6838 -0.5438 0.101 Uiso 1 1 calc R . .
C2 C 0.4339(17) 0.5962(12) -0.5647(6) 0.061(4) Uani 1 1 d . . .
H2 H 0.4487 0.5659 -0.5332 0.073 Uiso 1 1 calc R . .
C3 C 0.5096(14) 0.5841(12) -0.6149(7) 0.059(4) Uani 1 1 d . . .
H3 H 0.5827 0.5413 -0.6233 0.071 Uiso 1 1 calc R . .
C4 C 0.461(2) 0.6438(15) -0.6499(8) 0.082(6) Uani 1 1 d . . .
H4 H 0.4980 0.6513 -0.6849 0.099 Uiso 1 1 calc R . .
C5 C 0.343(2) 0.6936(14) -0.6229(11) 0.095(7) Uani 1 1 d . . .
H5 H 0.2868 0.7371 -0.6376 0.114 Uiso 1 1 calc R . .
C6 C 0.2975(14) 0.3776(10) -0.6765(5) 0.047(3) Uani 1 1 d . . .
H6 H 0.3708 0.3355 -0.6764 0.056 Uiso 1 1 calc R . .
C7 C 0.2650(16) 0.4260(11) -0.7198(6) 0.056(3) Uani 1 1 d . . .
H7 H 0.3125 0.4225 -0.7540 0.067 Uiso 1 1 calc R . .
C8 C 0.1512(13) 0.4804(12) -0.7049(6) 0.053(3) Uani 1 1 d . . .
H8 H 0.1070 0.5190 -0.7275 0.063 Uiso 1 1 calc R . .
C9 C 0.1125(13) 0.4683(11) -0.6502(6) 0.051(3) Uani 1 1 d . . .
H9 H 0.0398 0.4988 -0.6291 0.061 Uiso 1 1 calc R . .
C10 C 0.2038(13) 0.4013(9) -0.6324(6) 0.044(3) Uani 1 1 d . . .
C11 C 0.1981(13) 0.3697(10) -0.5816(5) 0.046(3) Uani 1 1 d . . .
C12 C 0.1947(14) 0.3385(10) -0.5374(5) 0.047(3) Uani 1 1 d . . .
C13 C 0.1875(14) 0.3011(10) -0.4850(6) 0.048(3) Uani 1 1 d . . .
C14 C 0.2804(15) 0.2364(12) -0.4739(6) 0.058(4) Uani 1 1 d . . .
H14 H 0.3463 0.2111 -0.5006 0.069 Uiso 1 1 calc R . .
C15 C 0.2728(13) 0.2089(11) -0.4197(6) 0.049(3) Uani 1 1 d . . .
H15 H 0.3380 0.1658 -0.4105 0.058 Uiso 1 1 calc R . .
C16 C 0.0927(16) 0.3017(11) -0.3968(6) 0.056(3) Uani 1 1 d . . .
H16 H 0.0266 0.3258 -0.3698 0.067 Uiso 1 1 calc R . .
C17 C 0.0914(14) 0.3316(11) -0.4467(6) 0.049(3) Uani 1 1 d . . .
H17 H 0.0237 0.3737 -0.4549 0.059 Uiso 1 1 calc R . .
C18 C -0.6011(16) -0.2465(14) -0.2548(6) 0.068(5) Uani 1 1 d . . .
H18 H -0.5110 -0.2130 -0.2457 0.081 Uiso 1 1 calc R . .
C19 C -0.6359(16) -0.3544(14) -0.2706(7) 0.067(4) Uani 1 1 d . . .
H19 H -0.5739 -0.4063 -0.2737 0.081 Uiso 1 1 calc R . .
C20 C -0.7794(16) -0.3723(13) -0.2812(7) 0.063(4) Uani 1 1 d . . .
H20 H -0.8304 -0.4385 -0.2923 0.075 Uiso 1 1 calc R . .
C21 C -0.8333(17) -0.2769(16) -0.2725(7) 0.075(5) Uani 1 1 d . . .
H21 H -0.9268 -0.2655 -0.2772 0.090 Uiso 1 1 calc R . .
C22 C -0.7169(19) -0.1976(14) -0.2548(7) 0.076(5) Uani 1 1 d . . .
H22 H -0.7216 -0.1244 -0.2449 0.092 Uiso 1 1 calc R . .
C23 C -0.7206(15) -0.2051(12) -0.3937(7) 0.061(4) Uani 1 1 d . . .
H23 H -0.7420 -0.1348 -0.3829 0.074 Uiso 1 1 calc R . .
C24 C -0.8163(15) -0.2927(12) -0.4116(7) 0.061(4) Uani 1 1 d . . .
H24 H -0.9125 -0.2919 -0.4167 0.073 Uiso 1 1 calc R . .
C25 C -0.7447(15) -0.3819(12) -0.4206(6) 0.058(4) Uani 1 1 d . . .
H25 H -0.7834 -0.4521 -0.4314 0.070 Uiso 1 1 calc R . .
C26 C -0.6027(14) -0.3468(11) -0.4105(6) 0.050(3) Uani 1 1 d . . .
H26 H -0.5295 -0.3898 -0.4141 0.061 Uiso 1 1 calc R . .
C27 C -0.5903(13) -0.2370(10) -0.3942(6) 0.047(3) Uani 1 1 d . . .
C28 C -0.4651(12) -0.1700(10) -0.3811(5) 0.044(3) Uani 1 1 d . . .
C29 C -0.3597(14) -0.1102(10) -0.3709(5) 0.046(3) Uani 1 1 d . . .
C30 C -0.2399(13) -0.0418(10) -0.3564(5) 0.042(3) Uani 1 1 d . . .
C31 C -0.1097(14) -0.0759(11) -0.3611(6) 0.055(3) Uani 1 1 d . . .
H31 H -0.0998 -0.1480 -0.3762 0.065 Uiso 1 1 calc R . .
C32 C 0.0054(16) -0.0060(11) -0.3441(6) 0.057(3) Uani 1 1 d . . .
H32 H 0.0926 -0.0317 -0.3490 0.068 Uiso 1 1 calc R . .
C33 C -0.1267(12) 0.1278(10) -0.3166(5) 0.042(3) Uani 1 1 d . . .
H33 H -0.1334 0.2000 -0.3007 0.051 Uiso 1 1 calc R . .
C34 C -0.2462(14) 0.0649(11) -0.3328(6) 0.049(3) Uani 1 1 d . . .
H34 H -0.3319 0.0932 -0.3280 0.058 Uiso 1 1 calc R . .
C35 C 1.3127(15) 0.5562(12) -0.0232(7) 0.059(4) Uani 1 1 d . . .
H35 H 1.3496 0.5083 -0.0543 0.071 Uiso 1 1 calc R . .
C36 C 1.1762(14) 0.5521(10) -0.0080(6) 0.049(3) Uani 1 1 d . . .
H36 H 1.1048 0.5003 -0.0266 0.059 Uiso 1 1 calc R . .
C37 C 1.1643(15) 0.6408(10) 0.0409(6) 0.052(3) Uani 1 1 d . . .
H37 H 1.0820 0.6570 0.0591 0.062 Uiso 1 1 calc R . .
C38 C 1.2905(17) 0.6994(12) 0.0577(7) 0.064(4) Uani 1 1 d . . .
H38 H 1.3094 0.7607 0.0890 0.077 Uiso 1 1 calc R . .
C39 C 1.3877(16) 0.6478(13) 0.0177(9) 0.071(5) Uani 1 1 d . . .
H39 H 1.4820 0.6696 0.0181 0.085 Uiso 1 1 calc R . .
C40 C 1.0991(14) 0.7931(9) -0.0445(5) 0.045(3) Uani 1 1 d . . .
H40 H 1.0274 0.8199 -0.0214 0.054 Uiso 1 1 calc R . .
C41 C 1.2351(15) 0.8366(11) -0.0388(6) 0.054(3) Uani 1 1 d . . .
H41 H 1.2714 0.8986 -0.0106 0.065 Uiso 1 1 calc R . .
C42 C 1.3103(15) 0.7733(12) -0.0818(7) 0.059(4) Uani 1 1 d . . .
H42 H 1.4046 0.7856 -0.0870 0.071 Uiso 1 1 calc R . .
C43 C 1.2202(13) 0.6888(12) -0.1153(6) 0.052(3) Uani 1 1 d . . .
H43 H 1.2431 0.6348 -0.1472 0.062 Uiso 1 1 calc R . .
C44 C 1.0886(12) 0.6993(9) -0.0927(5) 0.041(3) Uani 1 1 d . . .
C45 C 0.9679(12) 0.6313(10) -0.1106(5) 0.044(3) Uani 1 1 d . . .
C46 C 0.8623(14) 0.5726(10) -0.1269(5) 0.047(3) Uani 1 1 d . . .
C47 C 0.7450(12) 0.5045(10) -0.1476(5) 0.043(3) Uani 1 1 d . . .
C48 C 0.6121(13) 0.5376(11) -0.1380(6) 0.051(3) Uani 1 1 d . . .
H48 H 0.6011 0.6067 -0.1163 0.061 Uiso 1 1 calc R . .
C49 C 0.4983(13) 0.4673(9) -0.1607(5) 0.043(3) Uani 1 1 d . . .
H49 H 0.4104 0.4916 -0.1558 0.052 Uiso 1 1 calc R . .
C50 C 0.6319(13) 0.3359(9) -0.1971(5) 0.042(3) Uani 1 1 d . . .
H50 H 0.6392 0.2658 -0.2182 0.050 Uiso 1 1 calc R . .
C51 C 0.7499(12) 0.3985(10) -0.1768(5) 0.042(3) Uani 1 1 d . . .
H51 H 0.8356 0.3706 -0.1823 0.050 Uiso 1 1 calc R . .
C52 C -0.0122(13) -0.0150(11) 0.0926(5) 0.050(3) Uani 1 1 d . . .
H52 H -0.0087 0.0013 0.0561 0.060 Uiso 1 1 calc R . .
C53 C -0.0708(13) 0.0413(13) 0.1428(6) 0.058(4) Uani 1 1 d . . .
H53 H -0.1151 0.1030 0.1460 0.069 Uiso 1 1 calc R . .
C54 C -0.0530(15) -0.0086(14) 0.1871(7) 0.062(4) Uani 1 1 d . . .
H54 H -0.0810 0.0139 0.2257 0.075 Uiso 1 1 calc R . .
C55 C 0.0121(18) -0.0958(13) 0.1649(7) 0.067(4) Uani 1 1 d . . .
H55 H 0.0350 -0.1456 0.1850 0.080 Uiso 1 1 calc R . .
C56 C 0.0386(17) -0.0982(11) 0.1073(6) 0.062(4) Uani 1 1 d . . .
H56 H 0.0849 -0.1497 0.0820 0.074 Uiso 1 1 calc R . .
C57 C 0.2233(14) 0.1829(10) 0.1836(5) 0.047(3) Uani 1 1 d . . .
H57 H 0.1797 0.2441 0.1843 0.057 Uiso 1 1 calc R . .
C58 C 0.2390(15) 0.1367(11) 0.2318(5) 0.052(3) Uani 1 1 d . . .
H58 H 0.2069 0.1611 0.2695 0.062 Uiso 1 1 calc R . .
C59 C 0.3135(12) 0.0456(12) 0.2114(6) 0.052(3) Uani 1 1 d . . .
H59 H 0.3410 0.0003 0.2337 0.062 Uiso 1 1 calc R . .
C60 C 0.3373(14) 0.0369(12) 0.1526(6) 0.054(3) Uani 1 1 d . . .
H60 H 0.3819 -0.0167 0.1279 0.065 Uiso 1 1 calc R . .
C61 C 0.2832(12) 0.1223(10) 0.1358(5) 0.043(3) Uani 1 1 d . . .
C62 C 0.2894(13) 0.1400(11) 0.0797(6) 0.049(3) Uani 1 1 d . . .
C63 C 0.2932(12) 0.1573(10) 0.0325(5) 0.044(3) Uani 1 1 d . . .
C64 C 0.2994(12) 0.1782(10) -0.0243(5) 0.044(3) Uani 1 1 d . . .
C65 C 0.2387(13) 0.2642(10) -0.0335(5) 0.046(3) Uani 1 1 d . . .
H65 H 0.1938 0.3086 -0.0036 0.055 Uiso 1 1 calc R . .
C66 C 0.2472(12) 0.2821(9) -0.0894(5) 0.041(3) Uani 1 1 d . . .
H66 H 0.2092 0.3414 -0.0962 0.049 Uiso 1 1 calc R . .
C67 C 0.3616(14) 0.1398(10) -0.1216(6) 0.048(3) Uani 1 1 d . . .
H67 H 0.4058 0.0961 -0.1520 0.058 Uiso 1 1 calc R . .
C68 C 0.3591(13) 0.1162(10) -0.0682(5) 0.045(3) Uani 1 1 d . . .
H68 H 0.3992 0.0568 -0.0628 0.055 Uiso 1 1 calc R . .
C71 C 0.654(3) 1.068(5) -0.519(3) 0.092(19) Uani 0.30 1 d PDU A -1
H71A H 0.6345 1.1409 -0.5143 0.111 Uiso 0.30 1 calc PR A -1
H71B H 0.6431 1.0319 -0.5608 0.111 Uiso 0.30 1 calc PR A -1
Cl1 Cl 0.826(4) 1.0676(12) -0.4939(9) 0.169(14) Uani 0.30 1 d PD A -1
Cl2 Cl 0.528(3) 1.009(2) -0.4836(8) 0.115(9) Uani 0.30 1 d PD A -1

loop_
_atom_site_aniso_label
_atom_site_aniso_U_11
_atom_site_aniso_U_22
_atom_site_aniso_U_33
_atom_site_aniso_U_23
_atom_site_aniso_U_13
_atom_site_aniso_U_12
Cu1 0.0396(9) 0.0501(9) 0.0466(8) 0.0139(7) -0.0001(6) 0.0016(7)
Cu2 0.0347(8) 0.0453(8) 0.0395(8) 0.0138(6) 0.0030(6) 0.0032(6)
Fe1 0.0488(11) 0.0490(11) 0.0526(11) 0.0206(9) -0.0011(8) 0.0016(8)
Fe2 0.0387(10) 0.0512(11) 0.0543(11) 0.0056(9) 0.0073(8) -0.0021(8)
Fe3 0.0358(10) 0.0444(10) 0.0497(10) 0.0175(8) -0.0041(7) -0.0051(7)
Fe4 0.0372(10) 0.0439(9) 0.0355(8) 0.0127(7) 0.0001(7) -0.0014(7)
Br1 0.0108(5) 0.0204(5) 0.0230(5) 0.0054(3) -0.0016(3) 0.0051(3)
Br2 0.0133(5) 0.0191(5) 0.0195(4) 0.0045(3) 0.0026(3) 0.0036(3)
N1 0.056(7) 0.053(6) 0.044(6) 0.017(5) 0.008(5) 0.006(5)
N2 0.039(6) 0.053(6) 0.047(6) 0.014(5) 0.000(4) 0.002(5)
N3 0.030(5) 0.054(6) 0.038(5) 0.016(5) 0.003(4) -0.004(4)
N4 0.035(5) 0.043(5) 0.044(5) 0.016(4) 0.002(4) -0.001(4)
C1 0.111(16) 0.052(9) 0.079(12) -0.004(8) 0.027(11) 0.003(10)
C2 0.075(10) 0.059(9) 0.039(7) -0.001(6) -0.006(7) -0.004(8)
C3 0.037(7) 0.070(9) 0.071(9) 0.023(8) -0.002(6) -0.007(6)
C4 0.096(14) 0.088(12) 0.068(10) 0.054(10) -0.018(9) -0.052(11)
C5 0.097(15) 0.061(11) 0.140(19) 0.055(12) -0.020(13) 0.014(10)
C6 0.047(7) 0.049(7) 0.040(6) 0.004(5) 0.000(5) 0.002(6)
C7 0.070(10) 0.063(9) 0.037(6) 0.019(6) 0.002(6) 0.008(7)
C8 0.041(7) 0.073(9) 0.055(8) 0.034(7) -0.004(6) 0.010(6)
C9 0.035(7) 0.052(8) 0.066(8) 0.017(6) 0.001(6) 0.005(6)
C10 0.039(7) 0.039(6) 0.053(7) 0.014(5) 0.004(5) -0.003(5)
C11 0.045(7) 0.047(7) 0.045(7) 0.010(6) 0.002(5) 0.001(6)
C12 0.050(8) 0.054(7) 0.036(6) 0.017(6) -0.004(5) -0.009(6)
C13 0.055(8) 0.046(7) 0.043(7) 0.014(6) -0.005(6) -0.009(6)
C14 0.053(8) 0.078(10) 0.049(7) 0.029(7) 0.008(6) 0.009(7)
C15 0.036(7) 0.059(8) 0.059(8) 0.030(7) 0.010(6) 0.007(6)
C16 0.066(9) 0.061(8) 0.047(7) 0.022(6) 0.013(6) 0.016(7)
C17 0.043(7) 0.055(8) 0.055(8) 0.022(6) 0.006(6) 0.007(6)
C18 0.044(8) 0.094(12) 0.047(8) -0.005(8) 0.004(6) -0.022(8)
C19 0.057(10) 0.088(12) 0.060(9) 0.022(8) 0.008(7) 0.019(8)
C20 0.061(10) 0.061(9) 0.061(9) 0.009(7) 0.015(7) -0.012(7)
C21 0.050(9) 0.105(14) 0.064(10) 0.013(9) 0.022(7) -0.007(9)
C22 0.086(13) 0.064(10) 0.065(10) -0.007(8) 0.035(9) -0.011(9)
C23 0.045(8) 0.050(8) 0.087(11) 0.016(7) 0.001(7) 0.001(6)
C24 0.040(8) 0.070(10) 0.065(9) 0.006(7) -0.013(6) 0.004(7)
C25 0.060(9) 0.053(8) 0.054(8) 0.007(6) -0.005(7) -0.011(7)
C26 0.041(7) 0.061(8) 0.045(7) 0.006(6) 0.003(5) 0.005(6)
C27 0.042(7) 0.044(7) 0.055(7) 0.015(6) 0.001(6) 0.001(5)
C28 0.029(6) 0.055(7) 0.048(7) 0.013(6) -0.002(5) 0.000(5)
C29 0.054(8) 0.044(7) 0.043(6) 0.019(5) 0.006(6) 0.002(6)
C30 0.046(7) 0.048(7) 0.033(6) 0.013(5) -0.002(5) -0.002(5)
C31 0.052(8) 0.053(8) 0.053(8) 0.004(6) 0.007(6) 0.000(6)
C32 0.056(9) 0.047(8) 0.057(8) -0.005(6) 0.003(6) 0.012(6)
C33 0.030(6) 0.050(7) 0.048(7) 0.016(6) 0.002(5) 0.003(5)
C34 0.043(7) 0.056(8) 0.050(7) 0.017(6) 0.007(6) 0.010(6)
C35 0.046(8) 0.059(9) 0.078(10) 0.031(8) 0.005(7) 0.003(6)
C36 0.046(7) 0.048(7) 0.056(8) 0.017(6) 0.005(6) 0.006(6)
C37 0.054(8) 0.045(7) 0.060(8) 0.021(6) 0.002(6) 0.003(6)
C38 0.071(10) 0.061(9) 0.060(9) 0.025(7) -0.029(8) -0.006(8)
C39 0.049(9) 0.064(9) 0.111(13) 0.051(10) -0.017(9) -0.005(7)
C40 0.050(8) 0.040(6) 0.046(7) 0.013(5) 0.000(5) 0.005(5)
C41 0.061(9) 0.044(7) 0.061(8) 0.029(6) -0.010(7) -0.012(6)
C42 0.043(8) 0.074(10) 0.070(9) 0.044(8) -0.005(7) -0.014(7)
C43 0.038(7) 0.069(9) 0.048(7) 0.022(6) 0.000(5) -0.012(6)
C44 0.037(6) 0.045(7) 0.042(6) 0.016(5) -0.007(5) 0.003(5)
C45 0.034(7) 0.053(7) 0.044(6) 0.014(6) -0.007(5) 0.001(6)
C46 0.050(8) 0.054(7) 0.038(6) 0.017(6) 0.003(5) 0.004(6)
C47 0.033(6) 0.060(8) 0.040(6) 0.020(6) 0.002(5) 0.004(5)
C48 0.042(7) 0.053(8) 0.055(8) 0.012(6) 0.003(6) -0.004(6)
C49 0.038(7) 0.041(6) 0.046(7) 0.004(5) 0.001(5) -0.002(5)
C50 0.047(7) 0.036(6) 0.040(6) 0.009(5) 0.003(5) 0.005(5)
C51 0.031(6) 0.059(8) 0.041(6) 0.022(6) 0.000(5) 0.004(5)
C52 0.045(7) 0.064(8) 0.039(6) 0.014(6) -0.012(5) -0.012(6)
C53 0.033(7) 0.083(10) 0.057(8) 0.020(7) -0.014(6) 0.006(7)
C54 0.045(8) 0.092(12) 0.054(8) 0.033(8) 0.010(6) -0.013(8)
C55 0.075(11) 0.065(10) 0.064(9) 0.037(8) -0.014(8) -0.028(8)
C56 0.077(10) 0.043(7) 0.052(8) -0.001(6) -0.011(7) -0.016(7)
C57 0.056(8) 0.037(6) 0.046(7) 0.010(5) 0.000(6) -0.005(6)
C58 0.064(9) 0.054(8) 0.032(6) 0.012(6) -0.009(6) -0.016(7)
C59 0.030(6) 0.080(10) 0.057(8) 0.043(7) -0.006(5) -0.008(6)
C60 0.039(7) 0.069(9) 0.056(8) 0.020(7) 0.001(6) 0.007(6)
C61 0.033(6) 0.055(7) 0.045(6) 0.023(6) -0.004(5) -0.006(5)
C62 0.033(7) 0.065(8) 0.046(7) 0.016(6) -0.004(5) -0.012(6)
C63 0.038(7) 0.056(7) 0.041(6) 0.021(6) 0.006(5) -0.006(5)
C64 0.034(6) 0.056(7) 0.043(6) 0.023(6) -0.004(5) -0.010(5)
C65 0.050(8) 0.044(7) 0.042(6) 0.010(5) 0.004(5) 0.000(6)
C66 0.037(6) 0.044(6) 0.043(6) 0.014(5) 0.005(5) 0.002(5)
C67 0.052(8) 0.052(7) 0.047(7) 0.023(6) 0.006(6) 0.014(6)
C68 0.043(7) 0.055(7) 0.041(6) 0.017(6) 0.006(5) 0.006(6)
C71 0.09(2) 0.09(2) 0.09(2) 0.022(11) 0.008(10) 0.012(10)
Cl1 0.38(5) 0.037(7) 0.077(11) -0.003(7) -0.018(17) 0.027(14)
Cl2 0.16(2) 0.129(16) 0.081(16) 0.046(17) 0.044(16) 0.072(17)

loop_
_atom_type_symbol
_atom_type_description
_atom_type_scat_dispersion_real
_atom_type_scat_dispersion_imag
_atom_type_scat_source
C C 0.0033 0.0016 'International Tables Vol C Tables 4.2.6.8 and 6.1.1.4'
H H 0.0000 0.0000 'International Tables Vol C Tables 4.2.6.8 and 6.1.1.4'
N N 0.0061 0.0033 'International Tables Vol C Tables 4.2.6.8 and 6.1.1.4'
Fe Fe 0.3463 0.8444 'International Tables Vol C Tables 4.2.6.8 and 6.1.1.4'
Cu Cu 0.3201 1.2651 'International Tables Vol C Tables 4.2.6.8 and 6.1.1.4'
Br Br -0.2901 2.4595 'International Tables Vol C Tables 4.2.6.8 and 6.1.1.4'
Cl Cl 0.1484 0.1585 'International Tables Vol C Tables 4.2.6.8 and 6.1.1.4'

loop_
_geom_angle_atom_site_label_1
_geom_angle_atom_site_label_2
_geom_angle_atom_site_label_3
_geom_angle
N2 Cu1 N1 101.9(4)
N2 Cu1 Br2 107.9(3)
N1 Cu1 Br2 109.9(3)
N2 Cu1 Cu2 128.7(3)
N1 Cu1 Cu2 129.3(3)
Br2 Cu1 Cu2 60.04(5)
N2 Cu1 Br1 109.2(3)
N1 Cu1 Br1 106.7(3)
Br2 Cu1 Br1 119.83(6)
Cu2 Cu1 Br1 59.79(5)
N3 Cu2 N4 103.8(4)
N3 Cu2 Br2 110.4(3)
N4 Cu2 Br2 107.7(3)
N3 Cu2 Cu1 131.1(3)
N4 Cu2 Cu1 125.0(3)
Br2 Cu2 Cu1 59.86(5)
N3 Cu2 Br1 107.2(3)
N4 Cu2 Br1 106.1(3)
Br2 Cu2 Br1 120.29(6)
Cu1 Cu2 Br1 60.43(5)
C6 Fe1 C9 68.5(5)
C6 Fe1 C10 40.8(5)
C9 Fe1 C10 41.4(5)
C6 Fe1 C7 39.8(5)
C9 Fe1 C7 67.9(6)
C10 Fe1 C7 68.0(5)
C6 Fe1 C3 107.4(6)
C9 Fe1 C3 165.9(6)
C10 Fe1 C3 126.8(6)
C7 Fe1 C3 118.2(6)
C6 Fe1 C1 152.0(7)
C9 Fe1 C1 109.4(7)
C10 Fe1 C1 118.7(7)
C7 Fe1 C1 167.4(7)
C3 Fe1 C1 67.5(8)
C6 Fe1 C5 166.3(8)
C9 Fe1 C5 118.6(7)
C10 Fe1 C5 152.1(8)
C7 Fe1 C5 129.4(8)
C3 Fe1 C5 68.6(7)
C1 Fe1 C5 40.0(8)
C6 Fe1 C8 67.1(6)
C9 Fe1 C8 40.5(5)
C10 Fe1 C8 68.3(5)
C7 Fe1 C8 39.6(6)
C3 Fe1 C8 151.8(6)
C1 Fe1 C8 130.5(8)
C5 Fe1 C8 109.9(7)
C6 Fe1 C4 126.9(8)
C9 Fe1 C4 153.8(7)
C10 Fe1 C4 163.8(8)
C7 Fe1 C4 109.0(7)
C3 Fe1 C4 39.3(6)
C1 Fe1 C4 67.6(8)
C5 Fe1 C4 41.9(8)
C8 Fe1 C4 120.4(6)
C6 Fe1 C2 117.6(6)
C9 Fe1 C2 128.7(6)
C10 Fe1 C2 107.2(6)
C7 Fe1 C2 150.8(6)
C3 Fe1 C2 40.1(6)
C1 Fe1 C2 40.5(7)
C5 Fe1 C2 68.4(7)
C8 Fe1 C2 167.7(6)
C4 Fe1 C2 67.1(6)
C23 Fe2 C21 118.7(8)
C23 Fe2 C27 40.0(6)
C21 Fe2 C27 153.6(7)
C23 Fe2 C22 108.1(7)
C21 Fe2 C22 42.2(7)
C27 Fe2 C22 119.5(6)
C23 Fe2 C26 67.6(6)
C21 Fe2 C26 163.3(7)
C27 Fe2 C26 40.4(5)
C22 Fe2 C26 153.8(6)
C23 Fe2 C25 68.1(6)
C21 Fe2 C25 124.7(7)
C27 Fe2 C25 68.3(5)
C22 Fe2 C25 164.0(7)
C26 Fe2 C25 40.8(6)
C23 Fe2 C20 153.0(7)
C21 Fe2 C20 39.8(7)
C27 Fe2 C20 165.8(6)
C22 Fe2 C20 67.8(7)
C26 Fe2 C20 128.1(6)
C25 Fe2 C20 108.1(6)
C23 Fe2 C24 40.4(6)
C21 Fe2 C24 106.5(7)
C27 Fe2 C24 67.5(6)
C22 Fe2 C24 127.1(8)
C26 Fe2 C24 67.5(6)
C25 Fe2 C24 40.1(6)
C20 Fe2 C24 119.3(6)
C23 Fe2 C18 127.2(7)
C21 Fe2 C18 68.1(7)
C27 Fe2 C18 110.0(6)
C22 Fe2 C18 38.6(7)
C26 Fe2 C18 121.9(6)
C25 Fe2 C18 155.7(7)
C20 Fe2 C18 67.2(6)
C24 Fe2 C18 163.6(7)
C23 Fe2 C19 164.7(6)
C21 Fe2 C19 67.5(7)
C27 Fe2 C19 128.9(6)
C22 Fe2 C19 66.3(8)
C26 Fe2 C19 110.6(6)
C25 Fe2 C19 121.3(7)
C20 Fe2 C19 40.1(6)
C24 Fe2 C19 154.3(7)
C18 Fe2 C19 39.7(7)
C35 Fe3 C37 68.9(6)
C35 Fe3 C36 40.4(5)
C37 Fe3 C36 41.5(5)
C35 Fe3 C44 125.8(6)
C37 Fe3 C44 119.1(5)
C36 Fe3 C44 107.1(5)
C35 Fe3 C39 42.2(6)
C37 Fe3 C39 68.2(7)
C36 Fe3 C39 69.1(6)
C44 Fe3 C39 165.1(7)
C35 Fe3 C42 119.8(6)
C37 Fe3 C42 164.3(6)
C36 Fe3 C42 153.3(6)
C44 Fe3 C42 68.1(5)
C39 Fe3 C42 108.5(6)
C35 Fe3 C43 107.4(7)
C37 Fe3 C43 153.8(5)
C36 Fe3 C43 118.8(6)
C44 Fe3 C43 40.7(5)
C39 Fe3 C43 127.5(7)
C42 Fe3 C43 40.3(5)
C35 Fe3 C41 154.7(6)
C37 Fe3 C41 126.5(6)
C36 Fe3 C41 164.1(6)
C44 Fe3 C41 68.0(5)
C39 Fe3 C41 119.6(6)
C42 Fe3 C41 40.5(6)
C43 Fe3 C41 68.0(6)
C35 Fe3 C40 164.0(5)
C37 Fe3 C40 107.3(5)
C36 Fe3 C40 126.7(5)
C44 Fe3 C40 41.3(5)
C39 Fe3 C40 152.3(6)
C42 Fe3 C40 68.0(6)
C43 Fe3 C40 68.8(6)
C41 Fe3 C40 39.8(5)
C35 Fe3 C38 70.2(7)
C37 Fe3 C38 39.7(6)
C36 Fe3 C38 69.1(6)
C44 Fe3 C38 152.0(6)
C39 Fe3 C38 41.5(7)
C42 Fe3 C38 127.8(6)
C43 Fe3 C38 165.7(6)
C41 Fe3 C38 107.8(6)
C40 Fe3 C38 117.4(6)
C60 Fe4 C56 109.6(7)
C60 Fe4 C61 41.6(5)
C56 Fe4 C61 122.9(6)
C60 Fe4 C57 69.1(6)
C56 Fe4 C57 156.3(6)
C61 Fe4 C57 40.3(5)
C60 Fe4 C58 69.2(6)
C56 Fe4 C58 162.0(6)
C61 Fe4 C58 69.0(5)
C57 Fe4 C58 41.4(5)
C60 Fe4 C54 158.1(6)
C56 Fe4 C54 66.5(7)
C61 Fe4 C54 159.2(6)
C57 Fe4 C54 123.6(7)
C58 Fe4 C54 107.4(6)
C60 Fe4 C52 124.4(6)
C56 Fe4 C52 39.3(6)
C61 Fe4 C52 107.1(5)
C57 Fe4 C52 120.5(5)
C58 Fe4 C52 156.2(6)
C54 Fe4 C52 67.4(6)
C60 Fe4 C59 40.3(5)
C56 Fe4 C59 125.9(7)
C61 Fe4 C59 68.9(5)
C57 Fe4 C59 69.4(6)
C58 Fe4 C59 41.6(6)
C54 Fe4 C59 122.9(5)
C52 Fe4 C59 160.8(6)
C60 Fe4 C55 124.0(7)
C56 Fe4 C55 40.2(6)
C61 Fe4 C55 159.4(7)
C57 Fe4 C55 160.0(7)
C58 Fe4 C55 124.5(6)
C54 Fe4 C55 38.9(7)
C52 Fe4 C55 67.0(6)
C59 Fe4 C55 109.7(6)
C60 Fe4 C53 160.6(6)
C56 Fe4 C53 65.9(7)
C61 Fe4 C53 123.2(6)
C57 Fe4 C53 106.9(6)
C58 Fe4 C53 121.1(6)
C54 Fe4 C53 39.8(6)
C52 Fe4 C53 40.1(6)
C59 Fe4 C53 157.8(6)
C55 Fe4 C53 65.9(7)
Cu2 Br1 Cu1 59.79(5)
Cu1 Br2 Cu2 60.09(5)
C15 N1 C16 116.8(11)
C15 N1 Cu1 123.7(9)
C16 N1 Cu1 119.4(9)
C32 N2 C33 115.7(11)
C32 N2 Cu1 121.5(9)
C33 N2 Cu1 122.3(9)
C49 N3 C50 116.8(10)
C49 N3 Cu2 121.1(8)
C50 N3 Cu2 121.7(8)
C66 N4 C67 117.6(11)
C66 N4 Cu2 120.6(8)
C67 N4 Cu2 121.1(8)
C5 C1 C2 110.2(17)
C5 C1 Fe1 70.4(11)
C2 C1 Fe1 70.9(9)
C5 C1 H1 124.9
C2 C1 H1 124.9
Fe1 C1 H1 125.4
C3 C2 C1 106.3(14)
C3 C2 Fe1 68.7(8)
C1 C2 Fe1 68.6(9)
C3 C2 H2 126.8
C1 C2 H2 126.8
Fe1 C2 H2 127.4
C4 C3 C2 110.0(16)
C4 C3 Fe1 71.3(9)
C2 C3 Fe1 71.2(8)
C4 C3 H3 125.0
C2 C3 H3 125.0
Fe1 C3 H3 124.1
C3 C4 C5 107.9(15)
C3 C4 Fe1 69.4(8)
C5 C4 Fe1 68.6(10)
C3 C4 H4 126.1
C5 C4 H4 126.1
Fe1 C4 H4 127.5
C1 C5 C4 105.5(15)
C1 C5 Fe1 69.6(9)
C4 C5 Fe1 69.6(9)
C1 C5 H5 127.3
C4 C5 H5 127.3
Fe1 C5 H5 125.2
C7 C6 C10 109.2(12)
C7 C6 Fe1 70.7(8)
C10 C6 Fe1 70.1(7)
C7 C6 H6 125.4
C10 C6 H6 125.4
Fe1 C6 H6 125.3
C6 C7 C8 108.8(12)
C6 C7 Fe1 69.5(8)
C8 C7 Fe1 70.8(8)
C6 C7 H7 125.6
C8 C7 H7 125.6
Fe1 C7 H7 125.7
C7 C8 C9 108.4(11)
C7 C8 Fe1 69.6(8)
C9 C8 Fe1 68.7(7)
C7 C8 H8 125.8
C9 C8 H8 125.8
Fe1 C8 H8 127.4
C8 C9 C10 107.5(12)
C8 C9 Fe1 70.8(8)
C10 C9 Fe1 69.7(7)
C8 C9 H9 126.3
C10 C9 H9 126.3
Fe1 C9 H9 124.8
C11 C10 C6 128.7(12)
C11 C10 C9 125.1(12)
C6 C10 C9 106.2(11)
C11 C10 Fe1 125.9(9)
C6 C10 Fe1 69.1(7)
C9 C10 Fe1 68.9(7)
C12 C11 C10 177.9(15)
C11 C12 C13 178.8(14)
C17 C13 C14 119.7(12)
C17 C13 C12 120.6(13)
C14 C13 C12 119.7(13)
C13 C14 C15 116.4(13)
C13 C14 H14 121.8
C15 C14 H14 121.8
N1 C15 C14 124.0(13)
N1 C15 H15 118.0
C14 C15 H15 118.0
C17 C16 N1 123.5(13)
C17 C16 H16 118.2
N1 C16 H16 118.2
C16 C17 C13 119.4(13)
C16 C17 H17 120.3
C13 C17 H17 120.3
C22 C18 C19 109.1(14)
C22 C18 Fe2 69.9(10)
C19 C18 Fe2 70.5(8)
C22 C18 H18 125.5
C19 C18 H18 125.5
Fe2 C18 H18 125.7
C18 C19 C20 107.9(15)
C18 C19 Fe2 69.8(9)
C20 C19 Fe2 69.2(9)
C18 C19 H19 126.1
C20 C19 H19 126.1
Fe2 C19 H19 126.5
C21 C20 C19 108.7(14)
C21 C20 Fe2 69.1(9)
C19 C20 Fe2 70.7(9)
C21 C20 H20 125.7
C19 C20 H20 125.7
Fe2 C20 H20 126.1
C20 C21 C22 106.1(15)
C20 C21 Fe2 71.1(9)
C22 C21 Fe2 69.5(8)
C20 C21 H21 127.0
C22 C21 H21 127.0
Fe2 C21 H21 124.2
C18 C22 C21 108.3(16)
C18 C22 Fe2 71.5(9)
C21 C22 Fe2 68.3(9)
C18 C22 H22 125.9
C21 C22 H22 125.9
Fe2 C22 H22 125.9
C27 C23 C24 109.3(13)
C27 C23 Fe2 71.2(9)
C24 C23 Fe2 71.6(9)
C27 C23 H23 125.3
C24 C23 H23 125.3
Fe2 C23 H23 123.5
C23 C24 C25 107.9(13)
C23 C24 Fe2 68.0(9)
C25 C24 Fe2 69.8(8)
C23 C24 H24 126.0
C25 C24 H24 126.0
Fe2 C24 H24 127.8
C24 C25 C26 107.0(13)
C24 C25 Fe2 70.2(8)
C26 C25 Fe2 69.5(7)
C24 C25 H25 126.5
C26 C25 H25 126.5
Fe2 C25 H25 125.5
C27 C26 C25 108.0(12)
C27 C26 Fe2 69.5(8)
C25 C26 Fe2 69.8(8)
C27 C26 H26 126.0
C25 C26 H26 126.0
Fe2 C26 H26 126.3
C23 C27 C26 107.7(12)
C23 C27 C28 125.9(12)
C26 C27 C28 126.4(12)
C23 C27 Fe2 68.8(9)
C26 C27 Fe2 70.1(7)
C28 C27 Fe2 126.9(10)
C29 C28 C27 177.6(14)
C28 C29 C30 177.2(13)
C31 C30 C34 116.4(12)
C31 C30 C29 122.7(12)
C34 C30 C29 120.8(12)
C32 C31 C30 120.6(13)
C32 C31 H31 119.7
C30 C31 H31 119.7
N2 C32 C31 123.1(14)
N2 C32 H32 118.4
C31 C32 H32 118.4
N2 C33 C34 125.4(12)
N2 C33 H33 117.3
C34 C33 H33 117.3
C33 C34 C30 118.7(12)
C33 C34 H34 120.7
C30 C34 H34 120.7
C36 C35 C39 107.7(14)
C36 C35 Fe3 70.2(8)
C39 C35 Fe3 69.6(8)
C36 C35 H35 126.2
C39 C35 H35 126.2
Fe3 C35 H35 125.6
C35 C36 C37 107.7(13)
C35 C36 Fe3 69.4(8)
C37 C36 Fe3 69.0(7)
C35 C36 H36 126.2
C37 C36 H36 126.2
Fe3 C36 H36 127.0
C38 C37 C36 110.7(14)
C38 C37 Fe3 71.7(8)
C36 C37 Fe3 69.5(8)
C38 C37 H37 124.7
C36 C37 H37 124.7
Fe3 C37 H37 125.7
C37 C38 C39 106.5(14)
C37 C38 Fe3 68.6(8)
C39 C38 Fe3 68.3(9)
C37 C38 H38 126.8
C39 C38 H38 126.8
Fe3 C38 H38 127.9
C38 C39 C35 107.5(13)
C38 C39 Fe3 70.2(8)
C35 C39 Fe3 68.3(8)
C38 C39 H39 126.3
C35 C39 H39 126.3
Fe3 C39 H39 126.8
C41 C40 C44 107.0(12)
C41 C40 Fe3 69.7(8)
C44 C40 Fe3 68.7(7)
C41 C40 H40 126.5
C44 C40 H40 126.5
Fe3 C40 H40 126.6
C40 C41 C42 109.2(12)
C40 C41 Fe3 70.5(7)
C42 C41 Fe3 69.5(8)
C40 C41 H41 125.4
C42 C41 H41 125.4
Fe3 C41 H41 126.1
C43 C42 C41 108.2(12)
C43 C42 Fe3 70.0(7)
C41 C42 Fe3 69.9(7)
C43 C42 H42 125.9
C41 C42 H42 125.9
Fe3 C42 H42 125.8
C42 C43 C44 107.7(13)
C42 C43 Fe3 69.7(8)
C44 C43 Fe3 69.4(7)
C42 C43 H43 126.1
C44 C43 H43 126.1
Fe3 C43 H43 126.3
C45 C44 C43 128.2(12)
C45 C44 C40 123.9(12)
C43 C44 C40 107.8(11)
C45 C44 Fe3 123.9(9)
C43 C44 Fe3 69.9(7)
C40 C44 Fe3 70.0(7)
C46 C45 C44 179.0(13)
C45 C46 C47 177.6(14)
C46 C47 C51 122.8(12)
C46 C47 C48 121.3(12)
C51 C47 C48 115.8(11)
C49 C48 C47 119.0(13)
C49 C48 H48 120.5
C47 C48 H48 120.5
N3 C49 C48 123.8(12)
N3 C49 H49 118.1
C48 C49 H49 118.1
N3 C50 C51 124.1(11)
N3 C50 H50 118.0
C51 C50 H50 118.0
C50 C51 C47 120.3(11)
C50 C51 H51 119.8
C47 C51 H51 119.8
C56 C52 C53 106.0(12)
C56 C52 Fe4 69.1(7)
C53 C52 Fe4 70.0(7)
C56 C52 H52 127.0
C53 C52 H52 127.0
Fe4 C52 H52 125.5
C54 C53 C52 108.7(14)
C54 C53 Fe4 70.0(8)
C52 C53 Fe4 69.9(8)
C54 C53 H53 125.7
C52 C53 H53 125.7
Fe4 C53 H53 126.0
C55 C54 C53 107.8(14)
C55 C54 Fe4 70.6(9)
C53 C54 Fe4 70.2(8)
C55 C54 H54 126.1
C53 C54 H54 126.1
Fe4 C54 H54 124.7
C54 C55 C56 107.6(14)
C54 C55 Fe4 70.5(8)
C56 C55 Fe4 68.6(8)
C54 C55 H55 126.2
C56 C55 H55 126.2
Fe4 C55 H55 126.2
C52 C56 C55 109.9(15)
C52 C56 Fe4 71.7(8)
C55 C56 Fe4 71.2(8)
C52 C56 H56 125.1
C55 C56 H56 125.1
Fe4 C56 H56 123.7
C61 C57 C58 108.4(12)
C61 C57 Fe4 69.4(7)
C58 C57 Fe4 69.6(7)
C61 C57 H57 125.8
C58 C57 H57 125.8
Fe4 C57 H57 126.8
C57 C58 C59 106.9(11)
C57 C58 Fe4 69.0(7)
C59 C58 Fe4 69.6(7)
C57 C58 H58 126.6
C59 C58 H58 126.6
Fe4 C58 H58 126.4
C60 C59 C58 107.5(11)
C60 C59 Fe4 68.4(7)
C58 C59 Fe4 68.7(7)
C60 C59 H59 126.3
C58 C59 H59 126.3
Fe4 C59 H59 128.1
C59 C60 C61 108.7(13)
C59 C60 Fe4 71.3(8)
C61 C60 Fe4 69.4(7)
C59 C60 H60 125.6
C61 C60 H60 125.6
Fe4 C60 H60 125.3
C57 C61 C62 126.6(12)
C57 C61 C60 108.5(11)
C62 C61 C60 124.9(13)
C57 C61 Fe4 70.3(7)
C62 C61 Fe4 126.0(9)
C60 C61 Fe4 69.0(7)
C63 C62 C61 178.4(16)
C62 C63 C64 179.4(13)
C68 C64 C65 119.5(11)
C68 C64 C63 121.9(12)
C65 C64 C63 118.6(12)
C64 C65 C66 116.9(12)
C64 C65 H65 121.5
C66 C65 H65 121.5
N4 C66 C65 123.5(12)
N4 C66 H66 118.3
C65 C66 H66 118.3
N4 C67 C68 123.2(12)
N4 C67 H67 118.4
C68 C67 H67 118.4
C64 C68 C67 119.4(12)
C64 C68 H68 120.3
C67 C68 H68 120.3
Cl2 C71 Cl1 117(3)
Cl2 C71 H71A 108.0
Cl1 C71 H71A 108.0
Cl2 C71 H71B 108.0
Cl1 C71 H71B 108.0
H71A C71 H71B 107.3

loop_
_geom_bond_atom_site_label_1
_geom_bond_atom_site_label_2
_geom_bond_distance
Cu1 N2 2.058(11)
Cu1 N1 2.066(11)
Cu1 Br2 2.6138(17)
Cu1 Cu2 2.620(2)
Cu1 Br1 2.6368(18)
Cu2 N3 2.054(10)
Cu2 N4 2.076(10)
Cu2 Br2 2.6186(16)
Cu2 Br1 2.6199(16)
Fe1 C6 2.032(13)
Fe1 C9 2.035(13)
Fe1 C10 2.045(12)
Fe1 C7 2.047(14)
Fe1 C3 2.050(14)
Fe1 C1 2.052(17)
Fe1 C5 2.061(18)
Fe1 C8 2.062(13)
Fe1 C4 2.075(14)
Fe1 C2 2.083(14)
Fe2 C23 2.007(16)
Fe2 C21 2.025(15)
Fe2 C27 2.037(13)
Fe2 C22 2.041(15)
Fe2 C26 2.046(13)
Fe2 C25 2.050(14)
Fe2 C20 2.051(15)
Fe2 C24 2.054(14)
Fe2 C18 2.061(14)
Fe2 C19 2.069(16)
Fe3 C35 2.033(15)
Fe3 C37 2.037(14)
Fe3 C36 2.044(13)
Fe3 C44 2.051(11)
Fe3 C39 2.051(15)
Fe3 C42 2.053(13)
Fe3 C43 2.057(13)
Fe3 C41 2.058(13)
Fe3 C40 2.068(13)
Fe3 C38 2.078(14)
Fe4 C60 2.019(14)
Fe4 C56 2.022(13)
Fe4 C61 2.024(12)
Fe4 C57 2.036(12)
Fe4 C58 2.044(12)
Fe4 C54 2.055(13)
Fe4 C52 2.055(12)
Fe4 C59 2.056(12)
Fe4 C55 2.056(14)
Fe4 C53 2.058(13)
N1 C15 1.282(17)
N1 C16 1.358(18)
N2 C32 1.332(17)
N2 C33 1.348(16)
N3 C49 1.342(16)
N3 C50 1.347(16)
N4 C66 1.312(16)
N4 C67 1.336(16)
C1 C5 1.41(3)
C1 C2 1.43(3)
C1 H1 0.9500
C2 C3 1.42(2)
C2 H2 0.9500
C3 C4 1.39(2)
C3 H3 0.9500
C4 C5 1.48(3)
C4 H4 0.9500
C5 H5 0.9500
C6 C7 1.390(19)
C6 C10 1.420(18)
C6 H6 0.9500
C7 C8 1.39(2)
C7 H7 0.9500
C8 C9 1.418(19)
C8 H8 0.9500
C9 C10 1.441(18)
C9 H9 0.9500
C10 C11 1.381(18)
C11 C12 1.229(18)
C12 C13 1.462(17)
C13 C17 1.356(19)
C13 C14 1.37(2)
C14 C15 1.432(18)
C14 H14 0.9500
C15 H15 0.9500
C16 C17 1.347(18)
C16 H16 0.9500
C17 H17 0.9500
C18 C22 1.36(3)
C18 C19 1.40(2)
C18 H18 0.9500
C19 C20 1.41(2)
C19 H19 0.9500
C20 C21 1.39(2)
C20 H20 0.9500
C21 C22 1.47(2)
C21 H21 0.9500
C22 H22 0.9500
C23 C27 1.38(2)
C23 C24 1.40(2)
C23 H23 0.9500
C24 C25 1.41(2)
C24 H24 0.9500
C25 C26 1.427(19)
C25 H25 0.9500
C26 C27 1.411(19)
C26 H26 0.9500
C27 C28 1.436(17)
C28 C29 1.232(17)
C29 C30 1.405(18)
C30 C31 1.394(19)
C30 C34 1.398(18)
C31 C32 1.38(2)
C31 H31 0.9500
C32 H32 0.9500
C33 C34 1.368(18)
C33 H33 0.9500
C34 H34 0.9500
C35 C36 1.408(19)
C35 C39 1.47(2)
C35 H35 0.9500
C36 C37 1.44(2)
C36 H36 0.9500
C37 C38 1.40(2)
C37 H37 0.9500
C38 C39 1.46(3)
C38 H38 0.9500
C39 H39 0.9500
C40 C41 1.403(19)
C40 C44 1.453(17)
C40 H40 0.9500
C41 C42 1.42(2)
C41 H41 0.9500
C42 C43 1.415(19)
C42 H42 0.9500
C43 C44 1.429(18)
C43 H43 0.9500
C44 C45 1.414(17)
C45 C46 1.234(18)
C46 C47 1.396(18)
C47 C51 1.411(18)
C47 C48 1.424(19)
C48 C49 1.393(17)
C48 H48 0.9500
C49 H49 0.9500
C50 C51 1.366(17)
C50 H50 0.9500
C51 H51 0.9500
C52 C56 1.37(2)
C52 C53 1.41(2)
C52 H52 0.9500
C53 C54 1.40(2)
C53 H53 0.9500
C54 C55 1.37(2)
C54 H54 0.9500
C55 C56 1.40(2)
C55 H55 0.9500
C56 H56 0.9500
C57 C61 1.398(19)
C57 C58 1.443(18)
C57 H57 0.9500
C58 C59 1.46(2)
C58 H58 0.9500
C59 C60 1.405(19)
C59 H59 0.9500
C60 C61 1.436(19)
C60 H60 0.9500
C61 C62 1.418(17)
C62 C63 1.205(17)
C63 C64 1.451(16)
C64 C68 1.344(19)
C64 C65 1.398(18)
C65 C66 1.416(17)
C65 H65 0.9500
C66 H66 0.9500
C67 C68 1.386(17)
C67 H67 0.9500
C68 H68 0.9500
C71 Cl2 1.766(10)
C71 Cl1 1.768(10)
C71 H71A 0.9900
C71 H71B 0.9900
